data_7101509
loop_
_publ_author_name
'Yasuhiro Kobayashi'
'Masaki Kawano'
'Makoto Fujita'

_publ_section_title
;
Networking a Hollow Cage via Guest Coordination
;
_journal_issue 42
_journal_name_full 'Chemical Communications'
_journal_paper_doi 10.1039/b612562j
_journal_year 2006
_chemical_formula_sum 'C135 H144 Mn N47.54 O86.54 Pd6'
_chemical_formula_weight 4510.52
_chemical_name_systematic
;
?
;
_space_group_IT_number 88
_symmetry_cell_setting tetragonal
_symmetry_space_group_name_Hall '-I 4ad'
_symmetry_space_group_name_H-M 'I 41/a :2'
_atom_sites_solution_hydrogens geom
_atom_sites_solution_primary direct
_atom_sites_solution_secondary difmap
_audit_creation_method SHELXL-97
_cell_angle_alpha 90.00
_cell_angle_beta 90.00
_cell_angle_gamma 90.00
_cell_formula_units_Z 4
_cell_length_a 26.0844(16)
_cell_length_b 26.0844(16)
_cell_length_c 31.490(3)
_cell_measurement_reflns_used 9561
_cell_measurement_temperature 90(2)
_cell_measurement_theta_max 28.4
_cell_measurement_theta_min 2.2
_cell_volume 21426(3)
_computing_cell_refinement 'Bruker SAINT'
_computing_data_collection 'Bruker SMART'
_computing_data_reduction 'Bruker SAINT'
_computing_molecular_graphics 'Bruker XP'
_computing_publication_material 'Bruker SHELXTL'
_computing_structure_refinement 'SHELXL-97 (Sheldrick, 1997)'
_computing_structure_solution 'SHELXS-97 (Sheldrick, 1990)'
_diffrn_ambient_temperature 90(2)
_diffrn_measured_fraction_theta_full 0.956
_diffrn_measured_fraction_theta_max 0.956
_diffrn_measurement_device_type 'Bruker SMART CCD area detector system'
_diffrn_measurement_method omega_scan
_diffrn_radiation_monochromator graphite
_diffrn_radiation_source 'fine-focus sealed tube'
_diffrn_radiation_type MoK\a
_diffrn_radiation_wavelength 0.71073
_diffrn_reflns_av_R_equivalents 0.0292
_diffrn_reflns_av_sigmaI/netI 0.0174
_diffrn_reflns_limit_h_max 35
_diffrn_reflns_limit_h_min -35
_diffrn_reflns_limit_k_max 34
_diffrn_reflns_limit_k_min -35
_diffrn_reflns_limit_l_max 42
_diffrn_reflns_limit_l_min -42
_diffrn_reflns_number 128946
_diffrn_reflns_theta_full 28.81
_diffrn_reflns_theta_max 28.81
_diffrn_reflns_theta_min 1.70
_exptl_absorpt_coefficient_mu 0.645
_exptl_absorpt_correction_T_max 0.9038
_exptl_absorpt_correction_T_min 0.8009
_exptl_absorpt_correction_type empirical
_exptl_absorpt_process_details SADABS
_exptl_crystal_colour yellow
_exptl_crystal_density_diffrn 1.398
_exptl_crystal_density_method 'not measured'
_exptl_crystal_description block
_exptl_crystal_F_000 9120
_exptl_crystal_size_max 0.36
_exptl_crystal_size_mid 0.22
_exptl_crystal_size_min 0.16
_refine_diff_density_max 1.345
_refine_diff_density_min -0.886
_refine_diff_density_rms 0.142
_refine_ls_extinction_method none
_refine_ls_goodness_of_fit_ref 1.080
_refine_ls_hydrogen_treatment constr
_refine_ls_matrix_type full
_refine_ls_number_parameters 559
_refine_ls_number_reflns 13383
_refine_ls_number_restraints 27
_refine_ls_restrained_S_all 1.082
_refine_ls_R_factor_all 0.0879
_refine_ls_R_factor_gt 0.0643
_refine_ls_shift/su_max 0.073
_refine_ls_shift/su_mean 0.001
_refine_ls_structure_factor_coef Fsqd
_refine_ls_weighting_details 'calc w=1/[\s^2^(Fo^2^)+(0.0928P)^2^+199.0056P] where P=(Fo^2^+2Fc^2^)/3'
_refine_ls_weighting_scheme calc
_refine_ls_wR_factor_gt 0.1784
_refine_ls_wR_factor_ref 0.2078
_reflns_number_gt 10280
_reflns_number_total 13383
_reflns_threshold_expression >2sigma(I)
_cod_data_source_file b612562j.txt
_cod_original_sg_symbol_H-M I4(1)/a
_cod_database_code 7101509

loop_
_symmetry_equiv_pos_as_xyz
'x, y, z'
'-x+1/2, -y, z+1/2'
'-y+3/4, x+1/4, z+1/4'
'y+3/4, -x+3/4, z+3/4'
'x+1/2, y+1/2, z+1/2'
'-x+1, -y+1/2, z+1'
'-y+5/4, x+3/4, z+3/4'
'y+5/4, -x+5/4, z+5/4'
'-x, -y, -z'
'x-1/2, y, -z-1/2'
'y-3/4, -x-1/4, -z-1/4'
'-y-3/4, x-3/4, -z-3/4'
'-x+1/2, -y+1/2, -z+1/2'
'x, y+1/2, -z'
'y-1/4, -x+1/4, -z+1/4'
'-y-1/4, x-1/4, -z-1/4'

loop_
_atom_site_label
_atom_site_type_symbol
_atom_site_fract_x
_atom_site_fract_y
_atom_site_fract_z
_atom_site_U_iso_or_equiv
_atom_site_adp_type
_atom_site_occupancy
_atom_site_symmetry_multiplicity
_atom_site_calc_flag
_atom_site_refinement_flags
_atom_site_disorder_assembly
_atom_site_disorder_group
Pd1 Pd 0.5000 0.7500 -0.162593(14) 0.02862(13) Uani 1 2 d S . .
Pd2 Pd 0.788206(12) 0.964648(12) 0.127391(9) 0.02522(11) Uani 1 1 d . A .
N1A N 0.76460(14) 0.89962(14) 0.09780(12) 0.0306(7) Uani 1 1 d . . .
C1A C 0.77103(18) 0.85389(19) 0.11629(15) 0.0351(10) Uani 1 1 d . . .
H1AA H 0.7908 0.8518 0.1416 0.042 Uiso 1 1 calc R . .
C2A C 0.74994(19) 0.80975(18) 0.09980(16) 0.0369(10) Uani 1 1 d . . .
H2AA H 0.7552 0.7777 0.1134 0.044 Uiso 1 1 calc R . .
C3A C 0.72076(18) 0.81276(17) 0.06284(14) 0.0324(9) Uani 1 1 d . . .
C4A C 0.71375(19) 0.86022(17) 0.04380(14) 0.0330(9) Uani 1 1 d . . .
H4AA H 0.6938 0.8633 0.0187 0.040 Uiso 1 1 calc R . .
C5A C 0.73620(19) 0.90293(17) 0.06199(14) 0.0332(9) Uani 1 1 d . . .
H5AA H 0.7315 0.9355 0.0490 0.040 Uiso 1 1 calc R . .
N2A N 0.55184(14) 0.74237(14) -0.11473(11) 0.0287(7) Uani 1 1 d . . .
C6A C 0.57198(19) 0.78420(17) -0.09634(14) 0.0332(9) Uani 1 1 d . . .
H6AA H 0.5645 0.8169 -0.1081 0.040 Uiso 1 1 calc R . .
C7A C 0.60310(19) 0.78155(16) -0.06102(14) 0.0321(9) Uani 1 1 d . . .
H7AA H 0.6164 0.8119 -0.0485 0.039 Uiso 1 1 calc R . .
C8A C 0.61469(18) 0.73376(17) -0.04409(14) 0.0310(9) Uani 1 1 d . . .
C9A C 0.5942(2) 0.69039(17) -0.06286(15) 0.0365(10) Uani 1 1 d . . .
H9AA H 0.6013 0.6573 -0.0517 0.044 Uiso 1 1 calc R . .
C10A C 0.56296(19) 0.69604(17) -0.09827(16) 0.0356(10) Uani 1 1 d . . .
H10A H 0.5490 0.6663 -0.1113 0.043 Uiso 1 1 calc R . .
N3A N 0.71347(15) 0.53218(14) 0.09484(12) 0.0307(8) Uani 1 1 d . . .
C11A C 0.7297(2) 0.57404(18) 0.11577(16) 0.0397(11) Uani 1 1 d . . .
H11A H 0.7466 0.5700 0.1423 0.048 Uiso 1 1 calc R . .
C12A C 0.7222(2) 0.62336(19) 0.09954(18) 0.0446(12) Uani 1 1 d . . .
H12A H 0.7350 0.6525 0.1142 0.054 Uiso 1 1 calc R . .
C13A C 0.6958(2) 0.62899(17) 0.06185(15) 0.0383(10) Uani 1 1 d . . .
C14A C 0.6790(2) 0.58570(19) 0.04066(15) 0.0435(12) Uani 1 1 d . . .
H14A H 0.6607 0.5888 0.0147 0.052 Uiso 1 1 calc R . .
C15A C 0.6890(2) 0.53801(18) 0.05756(15) 0.0400(11) Uani 1 1 d . . .
H15A H 0.6783 0.5084 0.0424 0.048 Uiso 1 1 calc R . .
N16A N 0.66847(15) 0.77234(14) 0.00921(12) 0.0317(8) Uani 1 1 d . . .
C16A C 0.69761(19) 0.76597(17) 0.04406(14) 0.0331(9) Uani 1 1 d . . .
N17A N 0.65601(16) 0.68227(14) 0.00924(12) 0.0349(8) Uani 1 1 d . . .
C17A C 0.64821(18) 0.72918(16) -0.00650(14) 0.0306(9) Uani 1 1 d . . .
N18A N 0.70722(17) 0.72115(15) 0.06269(13) 0.0388(9) Uani 1 1 d . . .
C18A C 0.6856(2) 0.68051(17) 0.04372(15) 0.0364(10) Uani 1 1 d . . .
N1X N 0.55286(18) 0.74071(18) -0.21054(13) 0.0434(10) Uani 1 1 d . . .
N2X N 0.85988(16) 0.96376(18) 0.10038(13) 0.0401(9) Uani 1 1 d . . .
N3X N 0.81216(16) 1.03006(16) 0.15832(13) 0.0363(8) Uani 1 1 d . . .
C1X C 0.5674(3) 0.6858(3) -0.2142(2) 0.0593(15) Uiso 1 1 d . . .
H1XA H 0.5925 0.6817 -0.2371 0.089 Uiso 1 1 calc R . .
H1XB H 0.5369 0.6653 -0.2205 0.089 Uiso 1 1 calc R . .
H1XC H 0.5826 0.6742 -0.1874 0.089 Uiso 1 1 calc R . .
C2X C 0.6003(2) 0.7716(2) -0.20385(18) 0.0460(12) Uiso 1 1 d . . .
H2XA H 0.6241 0.7659 -0.2275 0.069 Uiso 1 1 calc R . .
H2XB H 0.6167 0.7612 -0.1772 0.069 Uiso 1 1 calc R . .
H2XC H 0.5914 0.8081 -0.2024 0.069 Uiso 1 1 calc R . .
C3X C 0.5277(2) 0.7588(3) -0.2507(2) 0.0572(15) Uiso 1 1 d . . .
H3XA H 0.5458 0.7445 -0.2756 0.069 Uiso 1 1 calc R . .
H3XB H 0.5292 0.7967 -0.2523 0.069 Uiso 1 1 calc R . .
C4X C 0.8884(4) 0.9207(4) 0.1104(4) 0.036(3) Uiso 0.545(11) 1 d P A 1
H4XA H 0.9220 0.9228 0.0966 0.055 Uiso 0.545(11) 1 calc PR A 1
H4XB H 0.8704 0.8900 0.1004 0.055 Uiso 0.545(11) 1 calc PR A 1
H4XC H 0.8929 0.9187 0.1412 0.055 Uiso 0.545(11) 1 calc PR A 1
C5X C 0.8563(5) 0.9797(6) 0.0560(4) 0.061(3) Uiso 0.545(11) 1 d P A 1
H5XA H 0.8808 0.9602 0.0389 0.092 Uiso 0.545(11) 1 calc PR A 1
H5XB H 0.8641 1.0164 0.0538 0.092 Uiso 0.545(11) 1 calc PR A 1
H5XC H 0.8215 0.9734 0.0455 0.092 Uiso 0.545(11) 1 calc PR A 1
C6X C 0.8811(3) 1.0135(3) 0.1042(3) 0.035(2) Uiso 0.545(11) 1 d P A 1
H6XA H 0.8645 1.0375 0.0841 0.042 Uiso 0.545(11) 1 calc PR A 1
H6XB H 0.9184 1.0129 0.0982 0.042 Uiso 0.545(11) 1 calc PR A 1
C7X C 0.8713(3) 1.0297(3) 0.1492(3) 0.033(2) Uiso 0.545(11) 1 d P A 1
H7XA H 0.8856 1.0643 0.1540 0.040 Uiso 0.545(11) 1 calc PR A 1
H7XB H 0.8886 1.0056 0.1689 0.040 Uiso 0.545(11) 1 calc PR A 1
C8X C 0.7888(4) 1.0727(3) 0.1390(3) 0.037(2) Uiso 0.545(11) 1 d P A 1
H8XA H 0.7999 1.1041 0.1533 0.055 Uiso 0.545(11) 1 calc PR A 1
H8XB H 0.7514 1.0695 0.1412 0.055 Uiso 0.545(11) 1 calc PR A 1
H8XC H 0.7986 1.0742 0.1090 0.055 Uiso 0.545(11) 1 calc PR A 1
C9X C 0.8050(5) 1.0266(4) 0.2040(3) 0.035(2) Uiso 0.545(11) 1 d P A 1
H9XA H 0.8167 1.0585 0.2174 0.053 Uiso 0.545(11) 1 calc PR A 1
H9XB H 0.8250 0.9978 0.2151 0.053 Uiso 0.545(11) 1 calc PR A 1
H9XC H 0.7686 1.0213 0.2103 0.053 Uiso 0.545(11) 1 calc PR A 1
C4Y C 0.8919(5) 0.9203(5) 0.1225(5) 0.039(3) Uiso 0.455(11) 1 d P A 2
H4Y1 H 0.8942 0.9272 0.1531 0.058 Uiso 0.455(11) 1 calc PR A 2
H4Y2 H 0.9265 0.9194 0.1104 0.058 Uiso 0.455(11) 1 calc PR A 2
H4Y3 H 0.8751 0.8871 0.1180 0.058 Uiso 0.455(11) 1 calc PR A 2
C5Y C 0.8579(4) 0.9485(4) 0.0518(3) 0.032(2) Uiso 0.455(11) 1 d P A 2
H5Y1 H 0.8381 0.9743 0.0361 0.049 Uiso 0.455(11) 1 calc PR A 2
H5Y2 H 0.8414 0.9150 0.0487 0.049 Uiso 0.455(11) 1 calc PR A 2
H5Y3 H 0.8928 0.9470 0.0404 0.049 Uiso 0.455(11) 1 calc PR A 2
C6Y C 0.8891(5) 1.0104(4) 0.1259(4) 0.040(3) Uiso 0.455(11) 1 d P A 2
H6Y1 H 0.9040 0.9964 0.1524 0.047 Uiso 0.455(11) 1 calc PR A 2
H6Y2 H 0.9176 1.0233 0.1082 0.047 Uiso 0.455(11) 1 calc PR A 2
C7Y C 0.8558(5) 1.0525(5) 0.1364(4) 0.043(3) Uiso 0.455(11) 1 d P A 2
H7Y1 H 0.8445 1.0705 0.1104 0.051 Uiso 0.455(11) 1 calc PR A 2
H7Y2 H 0.8737 1.0773 0.1551 0.051 Uiso 0.455(11) 1 calc PR A 2
C8Y C 0.7695(6) 1.0747(5) 0.1594(5) 0.054(3) Uiso 0.455(11) 1 d P A 2
H8Y1 H 0.7597 1.0837 0.1303 0.082 Uiso 0.455(11) 1 calc PR A 2
H8Y2 H 0.7836 1.1050 0.1737 0.082 Uiso 0.455(11) 1 calc PR A 2
H8Y3 H 0.7392 1.0626 0.1749 0.082 Uiso 0.455(11) 1 calc PR A 2
C9Y C 0.8223(6) 1.0206(5) 0.2040(4) 0.038(3) Uiso 0.455(11) 1 d P A 2
H9Y1 H 0.7918 1.0054 0.2171 0.057 Uiso 0.455(11) 1 calc PR A 2
H9Y2 H 0.8303 1.0531 0.2181 0.057 Uiso 0.455(11) 1 calc PR A 2
H9Y3 H 0.8514 0.9971 0.2069 0.057 Uiso 0.455(11) 1 calc PR A 2
C1T C 0.5540(6) 0.8816(6) 0.0966(5) 0.094(3) Uiso 0.25 1 d PG B 2
C2T C 0.5254(7) 0.9112(7) 0.0690(5) 0.094(3) Uiso 0.25 1 d PG B 2
C3T C 0.4720(7) 0.9102(7) 0.0713(5) 0.094(3) Uiso 0.25 1 d PG B 2
C4T C 0.4481(6) 0.8799(6) 0.1013(5) 0.094(3) Uiso 0.25 1 d PG B 2
C5T C 0.4767(5) 0.8502(4) 0.1305(4) 0.094(3) Uiso 0.25 1 d PG B 2
C6T C 0.5306(5) 0.8510(4) 0.1279(4) 0.094(3) Uiso 0.25 1 d PG B 2
C7T C 0.5614(4) 0.8210(5) 0.1582(4) 0.094(3) Uiso 0.25 1 d PG B 2
C8T C 0.5370(5) 0.7921(4) 0.1904(4) 0.094(3) Uiso 0.25 1 d PG . 2
C9T C 0.4809(5) 0.7921(4) 0.1934(4) 0.094(3) Uiso 0.25 1 d PG B 2
C10T C 0.4511(4) 0.8202(5) 0.1641(4) 0.094(3) Uiso 0.25 1 d PG B 2
C11T C 0.3972(4) 0.8203(7) 0.1686(5) 0.094(3) Uiso 0.25 1 d PG B 2
C12T C 0.3732(5) 0.7940(8) 0.2008(6) 0.094(3) Uiso 0.25 1 d PG . 2
C13T C 0.4024(6) 0.7661(8) 0.2298(6) 0.094(3) Uiso 0.25 1 d PG . 2
C14T C 0.4552(6) 0.7653(6) 0.2262(5) 0.094(3) Uiso 0.25 1 d PG . 2
C15T C 0.5676(5) 0.7637(6) 0.2187(5) 0.094(3) Uiso 0.25 1 d PG . 2
C16T C 0.6205(5) 0.7628(7) 0.2153(6) 0.094(3) Uiso 0.25 1 d PG . 2
C17T C 0.6444(5) 0.7911(8) 0.1836(6) 0.094(3) Uiso 0.25 1 d PG B 2
C18T C 0.6155(4) 0.8196(6) 0.1556(5) 0.094(3) Uiso 0.25 1 d PG B 2
N1N N 0.3829(2) 0.5599(2) -0.0166(2) 0.0467(15) Uiso 0.782(9) 1 d PD C 1
O11N O 0.4246(3) 0.5362(3) -0.0215(3) 0.070(2) Uiso 0.782(9) 1 d PD C 1
O12N O 0.3559(2) 0.5457(2) 0.0136(2) 0.0653(18) Uiso 0.782(9) 1 d PD C 1
O13N O 0.3670(2) 0.5902(2) -0.0439(2) 0.0535(15) Uiso 0.782(9) 1 d PD C 1
N1M N 0.4019(7) 0.5745(10) -0.0340(8) 0.067(7) Uiso 0.218(9) 1 d PD C 2
O11M O 0.4283(9) 0.6019(10) -0.0571(8) 0.084(8) Uiso 0.218(9) 1 d PD C 2
O12M O 0.3542(6) 0.5798(7) -0.0325(6) 0.037(4) Uiso 0.218(9) 1 d PD C 2
O13M O 0.4298(11) 0.5500(14) -0.0086(11) 0.103(12) Uiso 0.218(9) 1 d PD C 2
N2N N 0.7313(5) 0.5748(5) -0.0484(4) 0.063(3) Uiso 0.50 1 d P D 1
O21N O 0.7616(4) 0.6072(4) -0.0366(4) 0.074(3) Uiso 0.50 1 d P D 1
O22N O 0.6884(4) 0.5877(4) -0.0667(3) 0.060(2) Uiso 0.50 1 d P D 1
O23N O 0.7369(3) 0.5295(3) -0.0472(3) 0.0468(18) Uiso 0.50 1 d P D 1
N3N N 0.4700(8) 1.0309(8) -0.3588(7) 0.085(6) Uiso 0.385(11) 1 d P E 1
O31N O 0.4464(7) 1.0700(7) -0.3901(5) 0.085(5) Uiso 0.385(11) 1 d P E 1
O32N O 0.4229(9) 1.0244(9) -0.3411(7) 0.121(7) Uiso 0.385(11) 1 d P E 1
O33N O 0.5067(7) 1.0100(7) -0.3406(6) 0.094(6) Uiso 0.385(11) 1 d P E 1
O31W O 0.4734(5) 1.0565(4) -0.3924(4) 0.090(3) Uiso 0.615(11) 1 d P E 2
O32W O 0.4588(5) 1.0007(5) -0.3185(4) 0.104(4) Uiso 0.615(11) 1 d P E 2
N4N N 0.3178(6) 0.7893(5) -0.4983(4) 0.073(3) Uiso 0.50 1 d PD F 1
O41N O 0.2978(5) 0.7992(5) -0.4640(4) 0.092(4) Uiso 0.50 1 d PD F 1
O42N O 0.3083(5) 0.7478(5) -0.5164(4) 0.094(4) Uiso 0.50 1 d PD F 1
O43N O 0.3440(6) 0.8214(6) -0.5198(5) 0.107(5) Uiso 0.50 1 d PD F 1
N4M N 0.3532(5) 0.8241(4) -0.4978(4) 0.059(3) Uiso 0.50 1 d PD G 2
O41M O 0.3464(6) 0.8613(5) -0.5194(5) 0.108(4) Uiso 0.50 1 d PD G 2
O42M O 0.3409(8) 0.7800(6) -0.5127(7) 0.136(6) Uiso 0.50 1 d PD G 2
O43M O 0.4167(5) 0.6255(5) -0.2881(5) 0.097(4) Uiso 0.50 1 d P H 2
C10G C 0.489(2) 0.663(2) -0.0188(3) 0.18(3) Uiso 0.20 1 d PG I 1
C11G C 0.4621(12) 0.6849(13) 0.0214(4) 0.20(3) Uiso 0.25 1 d PG I 1
C12G C 0.4309(9) 0.6529(12) 0.0470(11) 0.33(7) Uiso 0.25 1 d PG I 1
C13G C 0.41332(18) 0.6836(13) 0.0821(11) 0.22(4) Uiso 0.25 1 d PG I 1
C14G C 0.4358(9) 0.7328(9) 0.0773(9) 0.076(8) Uiso 0.25 1 d PG . 1
C15G C 0.4683(12) 0.7345(9) 0.0402(8) 0.19(3) Uiso 0.25 1 d PG . 1
Mn1G Mn 0.49411(16) 0.67727(15) 0.08239(13) 0.0547(9) Uiso 0.25 1 d PG I 1
C16G C 0.5328(9) 0.6176(9) 0.0703(7) 0.131(10) Uiso 0.25 1 d PG I 1
O16G O 0.5592(11) 0.5799(7) 0.0645(8) 0.109(4) Uiso 0.25 1 d PG I 1
C17G C 0.4960(9) 0.6671(14) 0.1335(10) 0.131(10) Uiso 0.25 1 d PG I 1
O17G O 0.4944(10) 0.6622(17) 0.1711(10) 0.109(4) Uiso 0.25 1 d PG I 1
C18G C 0.5519(15) 0.7118(7) 0.0782(9) 0.131(10) Uiso 0.25 1 d PG . 1
O18G O 0.5847(19) 0.7414(7) 0.0770(10) 0.109(4) Uiso 0.25 1 d PG . 1
O1 O 0.37550(18) 0.77566(18) -0.59605(15) 0.0624(11) Uiso 1 1 d . J 1
O2 O 0.5042(5) 0.5719(5) -0.0811(4) 0.067(3) Uiso 0.50 1 d P K 2
O3 O 0.5000 0.7500 -0.3750 0.139(6) Uiso 1 4 d S L 3
O4 O 0.2837(6) 1.1569(6) -0.3064(5) 0.086(5) Uiso 0.50 1 d P M 4
O5X O 0.9415(15) 1.1170(15) 0.0679(12) 0.132(12) Uiso 0.25 1 d P N 6
O5Y O 0.9098(7) 1.1379(6) 0.0721(5) 0.109(4) Uiso 0.50 1 d P O 7
O6 O 0.5812(6) 0.9727(6) -0.5363(5) 0.106(4) Uiso 0.50 1 d P P 6
O7 O 0.8344(15) 0.5968(15) 0.0068(13) 0.142(12) Uiso 0.25 1 d P Q 7
O8 O 0.6463(6) 0.6164(6) -0.1442(5) 0.111(4) Uiso 0.50 1 d P R 8
O8X O 0.6658(14) 0.5989(13) -0.0927(12) 0.125(10) Uiso 0.25 1 d P S 9
O9 O 0.5412(6) 0.9339(6) -0.4651(5) 0.103(4) Uiso 0.50 1 d P T 9
O10 O 0.4535(7) 0.9059(7) -0.3605(6) 0.131(6) Uiso 0.50 1 d P U 10
O11 O 0.3317(6) 0.6829(6) -0.3004(5) 0.111(4) Uiso 0.50 1 d P V 11
O11X O 0.3792(6) 0.6531(6) -0.2966(5) 0.105(4) Uiso 0.50 1 d P W 12
O14 O 0.4098(8) 0.7793(8) -0.4029(6) 0.138(6) Uiso 0.50 1 d P X 14
O15 O 0.4429(8) 0.9620(9) -0.2707(7) 0.161(7) Uiso 0.50 1 d P Y 15
O16 O 0.5975(12) 0.5865(12) -0.1546(10) 0.114(9) Uiso 0.25 1 d P Z 16
O17 O 0.7393(6) 0.9739(5) -0.4625(4) 0.090(4) Uiso 0.50 1 d P A 17
O18 O 0.9530(18) 0.9321(18) -0.3868(15) 0.164(15) Uiso 0.25 1 d P B 18
O19 O 0.5845(10) 0.9429(10) -0.4894(9) 0.093(7) Uiso 0.25 1 d P C 19
O20 O 0.5460(19) 1.028(2) -0.5332(16) 0.177(17) Uiso 0.25 1 d P D 20
O20X O 0.5053(15) 0.9917(14) -0.5376(12) 0.131(11) Uiso 0.25 1 d P E 21
O21 O 0.4068(13) 0.7467(14) -0.4179(11) 0.114(10) Uiso 0.25 1 d P F 21
O22 O 1.0068(7) 0.9153(7) -0.4258(6) 0.103(6) Uiso 0.50 1 d P G 22
O23 O 0.6754(6) 0.9263(6) -0.5369(5) 0.106(4) Uiso 0.50 1 d P H 23
O24 O 0.4927(16) 0.9117(16) -0.4347(14) 0.152(14) Uiso 0.25 1 d P I 24
O25 O 0.8951(13) 0.9521(13) -0.4438(11) 0.089(10) Uiso 0.25 1 d P J 25

loop_
_atom_site_aniso_label
_atom_site_aniso_U_11
_atom_site_aniso_U_22
_atom_site_aniso_U_33
_atom_site_aniso_U_23
_atom_site_aniso_U_13
_atom_site_aniso_U_12
Pd1 0.0364(3) 0.0292(2) 0.0202(2) 0.000 0.000 -0.00896(18)
Pd2 0.02288(16) 0.03181(18) 0.02096(16) 0.00407(11) -0.00191(10) -0.00521(11)
N1A 0.0337(19) 0.0320(18) 0.0261(17) 0.0030(14) -0.0027(14) -0.0046(14)
C1A 0.035(2) 0.038(2) 0.032(2) 0.0044(18) -0.0092(18) 0.0009(18)
C2A 0.042(3) 0.031(2) 0.038(2) 0.0051(18) -0.011(2) 0.0009(18)
C3A 0.037(2) 0.031(2) 0.029(2) 0.0007(17) -0.0049(17) -0.0005(17)
C4A 0.044(2) 0.030(2) 0.025(2) 0.0050(16) -0.0077(18) -0.0024(18)
C5A 0.045(3) 0.028(2) 0.027(2) 0.0045(16) -0.0046(18) -0.0029(18)
N2A 0.0347(18) 0.0259(17) 0.0255(16) 0.0006(13) 0.0017(14) -0.0046(14)
C6A 0.044(2) 0.027(2) 0.028(2) 0.0029(16) -0.0030(18) -0.0049(18)
C7A 0.044(2) 0.0243(19) 0.028(2) 0.0006(16) -0.0025(18) -0.0046(17)
C8A 0.038(2) 0.028(2) 0.028(2) 0.0011(16) -0.0013(17) -0.0007(17)
C9A 0.050(3) 0.024(2) 0.036(2) 0.0003(17) -0.009(2) 0.0006(18)
C10A 0.045(3) 0.023(2) 0.039(2) -0.0024(17) -0.005(2) -0.0022(18)
N3A 0.041(2) 0.0247(17) 0.0264(17) -0.0025(13) -0.0023(15) 0.0035(14)
C11A 0.051(3) 0.029(2) 0.039(2) -0.0026(19) -0.018(2) 0.003(2)
C12A 0.061(3) 0.027(2) 0.046(3) -0.001(2) -0.021(2) 0.001(2)
C13A 0.055(3) 0.026(2) 0.034(2) 0.0007(17) -0.008(2) 0.0051(19)
C14A 0.073(4) 0.031(2) 0.027(2) -0.0036(18) -0.015(2) 0.009(2)
C15A 0.064(3) 0.028(2) 0.028(2) -0.0034(17) -0.011(2) 0.004(2)
N16A 0.039(2) 0.0291(18) 0.0270(17) 0.0001(14) -0.0046(15) 0.0011(15)
C16A 0.043(2) 0.028(2) 0.029(2) -0.0005(16) -0.0045(18) 0.0030(18)
N17A 0.046(2) 0.0268(18) 0.0319(19) -0.0007(15) -0.0056(16) 0.0030(16)
C17A 0.038(2) 0.027(2) 0.027(2) 0.0009(16) 0.0003(17) 0.0007(17)
N18A 0.054(2) 0.0270(18) 0.036(2) 0.0014(15) -0.0100(18) 0.0042(17)
C18A 0.050(3) 0.027(2) 0.032(2) 0.0002(17) -0.0045(19) 0.0061(19)
N1X 0.051(3) 0.050(2) 0.029(2) -0.0025(17) 0.0067(17) -0.019(2)
N2X 0.033(2) 0.053(3) 0.034(2) 0.0063(18) 0.0052(16) -0.0063(18)
N3X 0.037(2) 0.039(2) 0.032(2) 0.0007(16) -0.0032(16) -0.0096(16)

loop_
_atom_type_symbol
_atom_type_description
_atom_type_scat_dispersion_real
_atom_type_scat_dispersion_imag
_atom_type_scat_source
C C 0.0033 0.0016 'International Tables Vol C Tables 4.2.6.8 and 6.1.1.4'
H H 0.0000 0.0000 'International Tables Vol C Tables 4.2.6.8 and 6.1.1.4'
N N 0.0061 0.0033 'International Tables Vol C Tables 4.2.6.8 and 6.1.1.4'
O O 0.0106 0.0060 'International Tables Vol C Tables 4.2.6.8 and 6.1.1.4'
Mn Mn 0.3368 0.7283 'International Tables Vol C Tables 4.2.6.8 and 6.1.1.4'
Pd Pd -0.9988 1.0072 'International Tables Vol C Tables 4.2.6.8 and 6.1.1.4'

loop_
_geom_angle_atom_site_label_1
_geom_angle_atom_site_label_2
_geom_angle_atom_site_label_3
_geom_angle
_geom_angle_site_symmetry_1
_geom_angle_site_symmetry_3
N2A Pd1 N2A 84.4(2) . 6_564
N2A Pd1 N1X 178.75(17) . 6_564
N2A Pd1 N1X 94.98(17) 6_564 6_564
N2A Pd1 N1X 94.98(17) . .
N2A Pd1 N1X 178.75(17) 6_564 .
N1X Pd1 N1X 85.7(3) 6_564 .
N1A Pd2 N3A 84.89(16) . 12_766
N1A Pd2 N2X 94.39(17) . .
N3A Pd2 N2X 178.18(17) 12_766 .
N1A Pd2 N3X 179.11(15) . .
N3A Pd2 N3X 94.76(16) 12_766 .
N2X Pd2 N3X 85.93(17) . .
C1A N1A C5A 119.2(4) . .
C1A N1A Pd2 120.5(3) . .
C5A N1A Pd2 119.7(3) . .
N1A C1A C2A 122.1(4) . .
C1A C2A C3A 119.1(4) . .
C4A C3A C2A 118.9(4) . .
C4A C3A C16A 120.5(4) . .
C2A C3A C16A 120.6(4) . .
C5A C4A C3A 118.9(4) . .
N1A C5A C4A 121.7(4) . .
C6A N2A C10A 118.6(4) . .
C6A N2A Pd1 120.0(3) . .
C10A N2A Pd1 121.1(3) . .
N2A C6A C7A 122.5(4) . .
C6A C7A C8A 118.9(4) . .
C9A C8A C7A 119.0(4) . .
C9A C8A C17A 120.4(4) . .
C7A C8A C17A 120.6(4) . .
C8A C9A C10A 118.9(4) . .
N2A C10A C9A 122.0(4) . .
C11A N3A C15A 119.0(4) . .
C11A N3A Pd2 121.2(3) . 15_565
C15A N3A Pd2 119.0(3) . 15_565
N3A C11A C12A 121.6(4) . .
C13A C12A C11A 118.8(4) . .
C12A C13A C14A 119.1(4) . .
C12A C13A C18A 121.1(4) . .
C14A C13A C18A 119.8(4) . .
C15A C14A C13A 119.4(4) . .
N3A C15A C14A 122.0(4) . .
C17A N16A C16A 114.9(4) . .
N18A C16A N16A 125.0(4) . .
N18A C16A C3A 118.0(4) . .
N16A C16A C3A 117.0(4) . .
C18A N17A C17A 115.0(4) . .
N17A C17A N16A 125.0(4) . .
N17A C17A C8A 117.5(4) . .
N16A C17A C8A 117.5(4) . .
C16A N18A C18A 114.7(4) . .
N17A C18A N18A 125.4(4) . .
N17A C18A C13A 116.6(4) . .
N18A C18A C13A 118.0(4) . .
C1X N1X C2X 108.6(5) . .
C1X N1X C3X 110.5(5) . .
C2X N1X C3X 108.2(4) . .
C1X N1X Pd1 110.0(4) . .
C2X N1X Pd1 112.9(3) . .
C3X N1X Pd1 106.7(4) . .
C4X N2X C6X 121.0(7) . .
C4X N2X C5X 118.9(8) . .
C6X N2X C5X 81.1(8) . .
C4X N2X C4Y 13.5(7) . .
C6X N2X C4Y 114.5(7) . .
C5X N2X C4Y 131.6(8) . .
C4X N2X C5Y 92.0(7) . .
C6X N2X C5Y 109.0(6) . .
C5X N2X C5Y 31.2(6) . .
C4Y N2X C5Y 105.4(7) . .
C4X N2X C6Y 103.9(7) . .
C6X N2X C6Y 25.8(5) . .
C5X N2X C6Y 106.7(8) . .
C4Y N2X C6Y 94.0(8) . .
C5Y N2X C6Y 132.4(7) . .
C4X N2X Pd2 113.8(5) . .
C6X N2X Pd2 108.1(4) . .
C5X N2X Pd2 109.5(6) . .
C4Y N2X Pd2 108.0(6) . .
C5Y N2X Pd2 111.9(4) . .
C6Y N2X Pd2 102.2(5) . .
C8X N3X C7Y 79.4(7) . .
C8X N3X C9X 114.9(7) . .
C7Y N3X C9X 126.4(7) . .
C8X N3X C9Y 128.9(7) . .
C7Y N3X C9Y 112.8(8) . .
C9X N3X C9Y 18.6(6) . .
C8X N3X C7X 110.6(6) . .
C7Y N3X C7X 31.4(5) . .
C9X N3X C7X 107.8(6) . .
C9Y N3X C7X 90.1(7) . .
C8X N3X C8Y 30.5(6) . .
C7Y N3X C8Y 105.1(8) . .
C9X N3X C8Y 86.3(7) . .
C9Y N3X C8Y 102.8(8) . .
C7X N3X C8Y 133.5(7) . .
C8X N3X Pd2 108.6(4) . .
C7Y N3X Pd2 110.3(5) . .
C9X N3X Pd2 112.2(4) . .
C9Y N3X Pd2 112.0(5) . .
C7X N3X Pd2 101.9(4) . .
C8Y N3X Pd2 113.5(6) . .
N1X C3X C3X 108.8(4) . 6_564
N2X C5X C6X 48.4(5) . .
N2X C6X C7X 105.7(7) . .
N2X C6X C5X 50.5(6) . .
C7X C6X C5X 147.1(8) . .
C6X C7X N3X 110.0(7) . .
C7Y C6Y N2X 113.4(9) . .
C6Y C7Y N3X 105.9(10) . .
C11T C1T C2T 110.6(14) 15_565 .
C11T C1T C6T 95.3(11) 15_565 .
C2T C1T C6T 121.5 . .
C11T C1T C12T 62.3(17) 15_565 15_565
C2T C1T C12T 48.3(11) . 15_565
C6T C1T C12T 124.4(9) . 15_565
C12T C2T C1T 71.9(11) 15_565 .
C12T C2T C3T 114.7(13) 15_565 .
C1T C2T C3T 119.8 . .
C12T C2T C17T 100.8(8) 15_565 12_766
C1T C2T C17T 114.6(7) . 12_766
C3T C2T C17T 14.2(9) . 12_766
C12T C2T C16T 58.2(9) 15_565 12_766
C1T C2T C16T 110.3(8) . 12_766
C3T C2T C16T 58.1(9) . 12_766
C17T C2T C16T 45.4(9) 12_766 12_766
C12T C2T C11T 43.8(7) 15_565 15_565
C1T C2T C11T 28.1(9) . 15_565
C3T C2T C11T 124.9(6) . 15_565
C17T C2T C11T 113.5(3) 12_766 15_565
C16T C2T C11T 89.6(3) 12_766 15_565
C17T C3T C4T 59(3) 12_766 .
C17T C3T C2T 128(3) 12_766 .
C4T C3T C2T 119.8 . .
C17T C3T C16T 58(3) 12_766 12_766
C4T C3T C16T 103.7(9) . 12_766
C2T C3T C16T 74.1(11) . 12_766
C17T C3T C18T 40.8(19) 12_766 12_766
C4T C3T C18T 19.1(10) . 12_766
C2T C3T C18T 130.8(7) . 12_766
C16T C3T C18T 91.3(15) 12_766 12_766
C18T C4T C17T 92(3) 12_766 12_766
C18T C4T C3T 116(2) 12_766 .
C17T C4T C3T 23.5(15) 12_766 .
C18T C4T C5T 106.4(17) 12_766 .
C17T C4T C5T 130.3(12) 12_766 .
C3T C4T C5T 121.5 . .
C18T C4T C7T 35.8(13) 12_766 12_766
C17T C4T C7T 102.5(18) 12_766 12_766
C3T C4T C7T 123.7(9) . 12_766
C5T C4T C7T 73.8(6) . 12_766
C6T C5T C4T 118.7 . .
C6T C5T C10T 120.0 . .
C4T C5T C10T 121.3 . .
C6T C5T C18T 131.7(8) . 12_766
C4T C5T C18T 20.9(8) . 12_766
C10T C5T C18T 106.4(8) . 12_766
C6T C5T C7T 126.2(8) . 12_766
C4T C5T C7T 63.8(6) . 12_766
C10T C5T C7T 83.6(8) . 12_766
C18T C5T C7T 43.8(5) 12_766 12_766
C1T C6T C5T 118.7 . .
C1T C6T C7T 121.3 . .
C5T C6T C7T 120.0 . .
C1T C6T C11T 33.2(7) . 15_565
C5T C6T C11T 128.5(8) . 15_565
C7T C6T C11T 103.2(7) . 15_565
C18T C7T C8T 118.4 . .
C18T C7T C6T 121.4 . .
C8T C7T C6T 120.2 . .
C18T C7T C4T 15.3(8) . 15_565
C8T C7T C4T 113.5(8) . 15_565
C6T C7T C4T 123.9(9) . 15_565
C18T C7T C5T 56.5(7) . 15_565
C8T C7T C5T 109.2(7) . 15_565
C6T C7T C5T 102.2(9) . 15_565
C4T C7T C5T 42.4(5) 15_565 15_565
C15T C8T C7T 118.7 . .
C15T C8T C9T 121.6 . .
C7T C8T C9T 119.7 . .
C15T C8T C14T 30.9(10) . 6_564
C7T C8T C14T 143.5(9) . 6_564
C9T C8T C14T 94.0(10) . 6_564
C10T C9T C14T 118.2 . .
C10T C9T C8T 120.4 . .
C14T C9T C8T 121.4 . .
C9T C10T C11T 118.8 . .
C9T C10T C5T 119.7 . .
C11T C10T C5T 121.4 . .
C1T C11T C12T 78.3(13) 12_766 .
C1T C11T C10T 135.2(15) 12_766 .
C12T C11T C10T 121.7 . .
C1T C11T C6T 51.5(14) 12_766 12_766
C12T C11T C6T 109.1(9) . 12_766
C10T C11T C6T 83.7(6) . 12_766
C1T C11T C2T 41.3(12) 12_766 12_766
C12T C11T C2T 37.0(13) . 12_766
C10T C11T C2T 142.4(6) . 12_766
C6T C11T C2T 80.8(13) 12_766 12_766
C2T C12T C11T 99.2(18) 12_766 .
C2T C12T C13T 122.7(14) 12_766 .
C11T C12T C13T 119.7 . .
C2T C12T C1T 59.8(18) 12_766 12_766
C11T C12T C1T 39.5(6) . 12_766
C13T C12T C1T 141.2(9) . 12_766
C2T C12T C16T 81.2(10) 12_766 6_564
C11T C12T C16T 130.1(9) . 6_564
C13T C12T C16T 41.8(7) . 6_564
C1T C12T C16T 117.5(12) 12_766 6_564
C16T C13T C15T 77(2) 6_564 6_564
C16T C13T C14T 121(2) 6_564 .
C15T C13T C14T 44.9(13) 6_564 .
C16T C13T C12T 77(2) 6_564 .
C15T C13T C12T 121.5(5) 6_564 .
C14T C13T C12T 119.9 . .
C15T C14T C13T 55(2) 6_564 .
C15T C14T C9T 119.2(4) 6_564 .
C13T C14T C9T 121.7 . .
C15T C14T C8T 46.8(10) 6_564 6_564
C13T C14T C8T 99.7(10) . 6_564
C9T C14T C8T 84.5(5) . 6_564
C14T C15T C13T 80(2) 6_564 6_564
C14T C15T C16T 127.1(17) 6_564 .
C13T C15T C16T 48.5(18) 6_564 .
C14T C15T C8T 102.3(14) 6_564 .
C13T C15T C8T 158.1(5) 6_564 .
C16T C15T C8T 121.6 . .
C13T C16T C15T 54.5(16) 6_564 .
C13T C16T C17T 159.4(9) 6_564 .
C15T C16T C17T 119.6 . .
C13T C16T C12T 61(2) 6_564 6_564
C15T C16T C12T 98.3(14) . 6_564
C17T C16T C12T 104.2(9) . 6_564
C13T C16T C3T 148(2) 6_564 15_565
C15T C16T C3T 134.2(10) . 15_565
C17T C16T C3T 19.9(11) . 15_565
C12T C16T C3T 87.5(6) 6_564 15_565
C13T C16T C2T 101.3(15) 6_564 15_565
C15T C16T C2T 129.8(8) . 15_565
C17T C16T C2T 66.4(10) . 15_565
C12T C16T C2T 40.7(6) 6_564 15_565
C3T C16T C2T 47.8(11) 15_565 15_565
C3T C17T C4T 97(5) 15_565 15_565
C3T C17T C18T 124(4) 15_565 .
C4T C17T C18T 27.4(15) 15_565 .
C3T C17T C16T 102(3) 15_565 .
C4T C17T C16T 130.0(8) 15_565 .
C18T C17T C16T 120.0 . .
C3T C17T C2T 38.0(17) 15_565 15_565
C4T C17T C2T 105(2) 15_565 15_565
C18T C17T C2T 128.9(13) . 15_565
C16T C17T C2T 68.1(13) . 15_565
C4T C18T C17T 60(3) 15_565 .
C4T C18T C7T 128.9(17) 15_565 .
C17T C18T C7T 121.6 . .
C4T C18T C5T 53(2) 15_565 15_565
C17T C18T C5T 99.9(9) . 15_565
C7T C18T C5T 79.7(6) . 15_565
C4T C18T C3T 45(2) 15_565 15_565
C17T C18T C3T 15.3(14) . 15_565
C7T C18T C3T 131.0(8) . 15_565
C5T C18T C3T 89.7(13) 15_565 15_565
O12N N1N O13N 122.2(7) . .
O12N N1N O11N 116.0(7) . .
O13N N1N O11N 121.1(7) . .
O11M N1M O12M 121(2) . .
O11M N1M O13M 110(2) . .
O12M N1M O13M 128(2) . .
O23N N2N O21N 126.9(13) . .
O23N N2N O22N 112.0(11) . .
O21N N2N O22N 121.1(12) . .
O33N N3N O32N 117(2) . .
O33N N3N O31N 153(2) . .
O32N N3N O31N 89.1(17) . .
O41N N4N O42N 120.0(13) . .
O41N N4N O43N 124.0(14) . .
O42N N4N O43N 115.5(14) . .
O41M N4M O42M 118.8(15) . .
O41M N4M O43M 114.4(14) . 15_564
O42M N4M O43M 126.7(15) . 15_564
C12G C11G C15G 111.2 . .
C12G C11G C10G 120.8 . .
C15G C11G C10G 127.7 . .
C12G C11G Mn1G 69.7 . .
C15G C11G Mn1G 70.3 . .
C10G C11G Mn1G 122.2 . .
C11G C12G C13G 107.0 . .
C11G C12G Mn1G 70.8 . .
C13G C12G Mn1G 70.9 . .
C14G C13G C12G 106.8 . .
C14G C13G O17G 26(2) . 15_565
C12G C13G O17G 121(2) . 15_565
C14G C13G Mn1G 70.1 . .
C12G C13G Mn1G 69.0 . .
O17G C13G Mn1G 95(2) 15_565 .
O17G C14G O18G 9(5) 15_565 6_564
O17G C14G C13G 109(4) 15_565 .
O18G C14G C13G 117(6) 6_564 .
O17G C14G C17G 56(3) 15_565 15_565
O18G C14G C17G 60(7) 6_564 15_565
C13G C14G C17G 97(3) . 15_565
O17G C14G C15G 117(5) 15_565 .
O18G C14G C15G 109(5) 6_564 .
C13G C14G C15G 111.0 . .
C17G C14G C15G 152(2) 15_565 .
O17G C14G C18G 58(3) 15_565 6_564
O18G C14G C18G 51(4) 6_564 6_564
C13G C14G C18G 166(3) . 6_564
C17G C14G C18G 71(3) 15_565 6_564
C15G C14G C18G 82(3) . 6_564
O17G C14G Mn1G 172(5) 15_565 .
O18G C14G Mn1G 171(7) 6_564 .
C13G C14G Mn1G 70.7 . .
C17G C14G Mn1G 116(4) 15_565 .
C15G C14G Mn1G 70.1 . .
C18G C14G Mn1G 121(3) 6_564 .
C11G C15G C14G 103.8 . .
C11G C15G C15G 120(2) . 6_564
C14G C15G C15G 122.8(7) . 6_564
C11G C15G O18G 118(3) . 6_564
C14G C15G O18G 25.1(18) . 6_564
C15G C15G O18G 120(3) 6_564 6_564
C11G C15G C18G 152(3) . 6_564
C14G C15G C18G 50(3) . 6_564
C15G C15G C18G 86(2) 6_564 6_564
O18G C15G C18G 35.0(9) 6_564 6_564
C11G C15G Mn1G 69.9 . .
C14G C15G Mn1G 69.9 . .
C15G C15G Mn1G 91.4(19) 6_564 .
O18G C15G Mn1G 94.7(17) 6_564 .
C18G C15G Mn1G 102.2(18) 6_564 .
C17G Mn1G C18G 97.5(14) . .
C17G Mn1G C16G 92.8(13) . .
C18G Mn1G C16G 87.1(11) . .
C17G Mn1G C12G 120.0(15) . .
C18G Mn1G C12G 142.3(14) . .
C16G Mn1G C12G 93.6(11) . .
C17G Mn1G C11G 158.1(14) . .
C18G Mn1G C11G 102.9(14) . .
C16G Mn1G C11G 96.0(10) . .
C12G Mn1G C11G 39.5 . .
C17G Mn1G C14G 102.1(11) . .
C18G Mn1G C14G 105.1(11) . .
C16G Mn1G C14G 159.1(10) . .
C12G Mn1G C14G 66.3 . .
C11G Mn1G C14G 65.1 . .
C17G Mn1G C15G 138.3(13) . .
C18G Mn1G C15G 82.2(11) . .
C16G Mn1G C15G 128.7(11) . .
C12G Mn1G C15G 68.1 . .
C11G Mn1G C15G 39.8 . .
C14G Mn1G C15G 40.1 . .
C17G Mn1G C13G 92.7(12) . .
C18G Mn1G C13G 144.4(11) . .
C16G Mn1G C13G 126.5(12) . .
C12G Mn1G C13G 40.1 . .
C11G Mn1G C13G 66.0 . .
C14G Mn1G C13G 39.2 . .
C15G Mn1G C13G 67.9 . .
O16G C16G Mn1G 176.4(8) . .
O17G C17G O18G 5(3) . 15_565
O17G C17G C14G 37(2) . 12_766
O18G C17G C14G 36(3) 15_565 12_766
O17G C17G Mn1G 175.1(7) . .
O18G C17G Mn1G 170(3) 15_565 .
C14G C17G Mn1G 143(3) 12_766 .
O17G C17G C18G 48(3) . 15_565
O18G C17G C18G 42.6(14) 15_565 15_565
C14G C17G C18G 55(3) 12_766 15_565
Mn1G C17G C18G 127(3) . 15_565
O18G O17G C14G 87(10) 15_565 12_766
O18G O17G C17G 115(10) 15_565 .
C14G O17G C17G 88(2) 12_766 .
O18G O17G C18G 28(10) 15_565 15_565
C14G O17G C18G 86(4) 12_766 15_565
C17G O17G C18G 88(4) . 15_565
O18G O17G C13G 129(10) 15_565 12_766
C14G O17G C13G 46(3) 12_766 12_766
C17G O17G C13G 84.9(11) . 12_766
C18G O17G C13G 131(3) 15_565 12_766
O18G C18G O17G 3(3) . 12_766
O18G C18G C14G 35(3) . 6_564
O17G C18G C14G 35.3(19) 12_766 6_564
O18G C18G C17G 47.3(18) . 12_766
O17G C18G C17G 44.3(15) 12_766 12_766
C14G C18G C17G 53(2) 6_564 12_766
O18G C18G Mn1G 168.6(8) . .
O17G C18G Mn1G 168(4) 12_766 .
C14G C18G Mn1G 133(3) 6_564 .
C17G C18G Mn1G 128(3) 12_766 .
O18G C18G C15G 72(2) . 6_564
O17G C18G C15G 74.0(17) 12_766 6_564
C14G C18G C15G 48(2) 6_564 6_564
C17G C18G C15G 101.0(11) 12_766 6_564
Mn1G C18G C15G 100.6(19) . 6_564
O17G O18G C14G 84(10) 12_766 6_564
O17G O18G C18G 149(10) 12_766 .
C14G O18G C18G 94(3) 6_564 .
O17G O18G C17G 59(10) 12_766 12_766
C14G O18G C17G 84(6) 6_564 12_766
C18G O18G C17G 90.1(12) . 12_766
O17G O18G C15G 123(10) 12_766 6_564
C14G O18G C15G 45(4) 6_564 6_564
C18G O18G C15G 72.8(19) . 6_564
C17G O18G C15G 123(4) 12_766 6_564

loop_
_geom_bond_atom_site_label_1
_geom_bond_atom_site_label_2
_geom_bond_distance
_geom_bond_site_symmetry_2
Pd1 N2A 2.035(4) .
Pd1 N2A 2.035(4) 6_564
Pd1 N1X 2.059(4) 6_564
Pd1 N1X 2.059(4) .
Pd2 N1A 2.031(4) .
Pd2 N3A 2.034(4) 12_766
Pd2 N2X 2.054(4) .
Pd2 N3X 2.061(4) .
N1A C1A 1.338(6) .
N1A C5A 1.352(6) .
C1A C2A 1.378(7) .
C2A C3A 1.393(6) .
C3A C4A 1.388(6) .
C3A C16A 1.484(6) .
C4A C5A 1.383(6) .
N2A C6A 1.342(6) .
N2A C10A 1.347(6) .
C6A C7A 1.379(6) .
C7A C8A 1.389(6) .
C8A C9A 1.384(6) .
C8A C17A 1.477(6) .
C9A C10A 1.388(7) .
N3A C11A 1.344(6) .
N3A C15A 1.345(6) .
N3A Pd2 2.034(4) 15_565
C11A C12A 1.398(7) .
C12A C13A 1.380(7) .
C13A C14A 1.383(7) .
C13A C18A 1.484(6) .
C14A C15A 1.378(7) .
N16A C17A 1.338(6) .
N16A C16A 1.345(6) .
C16A N18A 1.332(6) .
N17A C18A 1.332(6) .
N17A C17A 1.336(6) .
N18A C18A 1.341(6) .
N1X C1X 1.486(8) .
N1X C2X 1.493(7) .
N1X C3X 1.500(8) .
N2X C4X 1.384(12) .
N2X C6X 1.417(10) .
N2X C5X 1.462(13) .
N2X C4Y 1.572(15) .
N2X C5Y 1.582(11) .
N2X C6Y 1.644(13) .
N3X C8X 1.407(10) .
N3X C7Y 1.453(12) .
N3X C9X 1.453(10) .
N3X C9Y 1.483(13) .
N3X C7X 1.570(9) .
N3X C8Y 1.611(15) .
C3X C3X 1.514(13) 6_564
C5X C6X 1.872(17) .
C6X C7X 1.500(13) .
C6Y C7Y 1.439(17) .
C1T C11T 0.99(3) 15_565
C1T C2T 1.3822 .
C1T C6T 1.4090 .
C1T C12T 1.52(3) 15_565
C2T C12T 1.19(3) 15_565
C2T C3T 1.3945 .
C2T C17T 1.79(3) 12_766
C2T C16T 1.81(3) 12_766
C2T C11T 1.96(2) 15_565
C3T C17T 0.56(3) 12_766
C3T C4T 1.3796 .
C3T C16T 1.60(3) 12_766
C3T C18T 1.75(2) 12_766
C4T C18T 0.64(3) 12_766
C4T C17T 1.20(2) 12_766
C4T C5T 1.4139 .
C4T C7T 1.88(3) 12_766
C5T C6T 1.4108 .
C5T C10T 1.4746 .
C5T C18T 1.71(2) 12_766
C5T C7T 2.01(3) 12_766
C6T C7T 1.4698 .
C6T C11T 1.79(3) 15_565
C7T C18T 1.4146 .
C7T C8T 1.4148 .
C7T C4T 1.88(2) 15_565
C7T C5T 2.01(3) 15_565
C8T C15T 1.4080 .
C8T C9T 1.4685 .
C8T C14T 1.89(2) 6_564
C9T C10T 1.4123 .
C9T C14T 1.4147 .
C10T C11T 1.4125 .
C11T C1T 0.987(19) 12_766
C11T C12T 1.3747 .
C11T C6T 1.79(4) 12_766
C11T C2T 1.96(3) 12_766
C12T C2T 1.19(4) 12_766
C12T C13T 1.3933 .
C12T C1T 1.52(2) 12_766
C12T C16T 1.56(4) 6_564
C13T C16T 1.06(3) 6_564
C13T C15T 1.16(4) 6_564
C13T C14T 1.3800 .
C14T C15T 0.99(3) 6_564
C14T C8T 1.89(2) 6_564
C15T C14T 0.99(3) 6_564
C15T C13T 1.16(3) 6_564
C15T C16T 1.3829 .
C16T C13T 1.06(4) 6_564
C16T C17T 1.3906 .
C16T C12T 1.56(3) 6_564
C16T C3T 1.60(4) 15_565
C16T C2T 1.81(4) 15_565
C17T C3T 0.56(3) 15_565
C17T C4T 1.20(3) 15_565
C17T C18T 1.3787 .
C17T C2T 1.79(4) 15_565
C18T C4T 0.64(3) 15_565
C18T C5T 1.71(3) 15_565
C18T C3T 1.75(3) 15_565
N1N O12N 1.240(8) .
N1N O13N 1.241(8) .
N1N O11N 1.259(9) .
N1M O11M 1.231(17) .
N1M O12M 1.255(17) .
N1M O13M 1.255(18) .
N2N O23N 1.192(14) .
N2N O21N 1.214(15) .
N2N O22N 1.302(15) .
N3N O33N 1.24(2) .
N3N O32N 1.36(3) .
N3N O31N 1.55(3) .
N4N O41N 1.225(13) .
N4N O42N 1.248(14) .
N4N O43N 1.276(15) .
N4M O41M 1.198(14) .
N4M O42M 1.283(15) .
N4M O43M 1.292(17) 15_564
O43M N4M 1.292(17) 12_765
C10G C11G 1.5501 .
C11G C12G 1.4173 .
C11G C15G 1.4327 .
C11G Mn1G 2.1039 .
C12G C13G 1.4402 .
C12G Mn1G 2.0887 .
C13G C14G 1.4174 .
C13G O17G 1.88(7) 15_565
C13G Mn1G 2.1138 .
C14G O17G 0.86(8) 15_565
C14G O18G 0.86(2) 6_564
C14G C17G 1.44(6) 15_565
C14G C15G 1.4446 .
C14G C18G 1.48(7) 6_564
C14G Mn1G 2.1064 .
C15G C15G 1.84(7) 6_564
C15G O18G 1.91(5) 6_564
C15G C18G 1.92(5) 6_564
C15G Mn1G 2.1089 .
Mn1G C17G 1.63(3) .
Mn1G C18G 1.76(4) .
Mn1G C16G 1.89(2) .
C16G O16G 1.2144 .
C17G O17G 1.1914 .
C17G O18G 1.25(6) 15_565
C17G C14G 1.44(4) 12_766
C17G C18G 1.70(5) 15_565
O17G O18G 0.13(5) 15_565
O17G C14G 0.86(5) 12_766
O17G C18G 1.27(8) 15_565
O17G C13G 1.88(6) 12_766
C18G O18G 1.1524 .
C18G O17G 1.27(3) 12_766
C18G C14G 1.48(3) 6_564
C18G C17G 1.70(5) 12_766
C18G C15G 1.92(6) 6_564
O18G O17G 0.13(5) 12_766
O18G C14G 0.86(7) 6_564
O18G C17G 1.25(7) 12_766
O18G C15G 1.91(7) 6_564
